data_7120542
loop_
_publ_author_name
'Saini, Anoop Kumar'
'Natarajan, Kaushik'
'Mobin, Shaikh M.'

_publ_section_title
;
 A new multitalented azine ligand: elastic bending,
 single-crystal-to-single-crystal transformation and a fluorescence
 turn--on Al(III) sensor
;
_journal_name_full 'Chem. Commun.'
_journal_paper_doi 10.1039/C7CC04392A
_journal_year 2017
_chemical_formula_sum 'C18 H14 N2 O3'
_chemical_formula_weight 612.62
_space_group_crystal_system monoclinic
_space_group_IT_number 15
_space_group_name_Hall '-C 2yc'
_space_group_name_H-M_alt 'C 1 2/c 1'
_symmetry_space_group_name_Hall '-C 2yc'
_symmetry_space_group_name_H-M 'C 1 2/c 1'
_atom_sites_solution_hydrogens geom
_audit_creation_method SHELXL-2014/7
_audit_update_record
;
2017-04-13 deposited with the CCDC.
2017-08-11 downloaded from the CCDC.
;
_cell_angle_alpha 90
_cell_angle_beta 93.065(11)
_cell_angle_gamma 90
_cell_formula_units_Z 8
_cell_length_a 28.115(4)
_cell_length_b 4.5482(5)
_cell_length_c 23.970(4)
_cell_measurement_reflns_used 458
_cell_measurement_temperature 293(2)
_cell_measurement_theta_max 19.7540
_cell_measurement_theta_min 3.7700
_cell_volume 3060.7(8)
_computing_cell_refinement 'CrysAlis RED, Oxford Diffraction Ltd.,'
_computing_data_collection 'CrysAlis CCD, Oxford Diffraction Ltd.,'
_computing_data_reduction 'CrysAlis RED, Oxford Diffraction Ltd.,'
_computing_molecular_graphics Ortep3
_computing_publication_material Shelx97
_computing_structure_refinement 'SHELXL-2014/7 (Sheldrick, 2014)'
_computing_structure_solution 'SHELXS-97 (Sheldrick, 1997)'
_diffrn_ambient_temperature 293(2)
_diffrn_detector_area_resol_mean 15.9948
_diffrn_measured_fraction_theta_full 0.998
_diffrn_measured_fraction_theta_max 0.998
_diffrn_measurement_device_type 'OXFORD DIFFRACTION SUPER NOVA'
_diffrn_measurement_method \w/q-scan
_diffrn_radiation_monochromator graphite
_diffrn_radiation_source 'Micro-Focus (Mo) X-ray Source'
_diffrn_radiation_type MoK\a
_diffrn_radiation_wavelength 0.71073
_diffrn_reflns_av_R_equivalents 0.1370
_diffrn_reflns_av_unetI/netI 0.1354
_diffrn_reflns_Laue_measured_fraction_full 0.998
_diffrn_reflns_Laue_measured_fraction_max 0.998
_diffrn_reflns_limit_h_max 32
_diffrn_reflns_limit_h_min -32
_diffrn_reflns_limit_k_max 5
_diffrn_reflns_limit_k_min -5
_diffrn_reflns_limit_l_max 28
_diffrn_reflns_limit_l_min -16
_diffrn_reflns_number 11501
_diffrn_reflns_point_group_measured_fraction_full 0.998
_diffrn_reflns_point_group_measured_fraction_max 0.998
_diffrn_reflns_theta_full 24.999
_diffrn_reflns_theta_max 24.999
_diffrn_reflns_theta_min 3.285
_exptl_absorpt_coefficient_mu 0.092
_exptl_absorpt_correction_T_max 1.00000
_exptl_absorpt_correction_T_min 0.25756
_exptl_absorpt_correction_type multi-scan
_exptl_absorpt_process_details
;
CrysAlisPro, Agilent Technologies,
Version 1.171.37.35 (release 13-08-2014 CrysAlis171 .NET)
(compiled Aug 13 2014,18:06:01)
Empirical absorption correction using spherical harmonics,
 implemented in SCALE3 ABSPACK scaling algorithm.
;
_exptl_crystal_colour yellow
_exptl_crystal_density_diffrn 1.329
_exptl_crystal_density_method 'not measured'
_exptl_crystal_description block
_exptl_crystal_F_000 1280
_exptl_crystal_size_max 0.090
_exptl_crystal_size_mid 0.030
_exptl_crystal_size_min 0.020
_refine_diff_density_max 0.181
_refine_diff_density_min -0.161
_refine_diff_density_rms 0.048
_refine_ls_extinction_method none
_refine_ls_goodness_of_fit_ref 0.966
_refine_ls_hydrogen_treatment constr
_refine_ls_matrix_type full
_refine_ls_number_parameters 211
_refine_ls_number_reflns 2700
_refine_ls_number_restraints 0
_refine_ls_restrained_S_all 0.966
_refine_ls_R_factor_all 0.2418
_refine_ls_R_factor_gt 0.0898
_refine_ls_shift/su_max 0.000
_refine_ls_shift/su_mean 0.000
_refine_ls_structure_factor_coef Fsqd
_refine_ls_weighting_details 'w=1/[\s^2^(Fo^2^)+(0.1010P)^2^] where P=(Fo^2^+2Fc^2^)/3'
_refine_ls_weighting_scheme calc
_refine_ls_wR_factor_gt 0.2037
_refine_ls_wR_factor_ref 0.2885
_reflns_Friedel_coverage 0.000
_reflns_number_gt 828
_reflns_number_total 2700
_reflns_threshold_expression 'I > 2\s(I)'
_cod_data_source_file c7cc04392a7.cif
_cod_data_source_block 2
_cod_depositor_comments
;

2018-03-04
Z value and formula fixed to values more according to usual
chemical conventions.                 miguel
;
_cod_original_formula_sum 'C36 H28 N4 O6'
_cod_original_formula_weight 612.62
_cod_original_formula_units_Z 4
_cod_original_cell_volume 3060.7(7)
_cod_database_code 7120542
_shelx_shelxl_version_number 2014/7
_shelx_space_group_comment
;
The symmetry employed for this shelxl refinement is uniquely defined
by the following loop, which should always be used as a source of
symmetry information in preference to the above space-group names.
They are only intended as comments.
;
_shelx_estimated_absorpt_t_min 0.992
_shelx_estimated_absorpt_t_max 0.998

loop_
_space_group_symop_operation_xyz
'x, y, z'
'-x, y, -z+1/2'
'x+1/2, y+1/2, z'
'-x+1/2, y+1/2, -z+1/2'
'-x, -y, -z'
'x, -y, z-1/2'
'-x+1/2, -y+1/2, -z'
'x+1/2, -y+1/2, z-1/2'

loop_
_atom_site_label
_atom_site_type_symbol
_atom_site_fract_x
_atom_site_fract_y
_atom_site_fract_z
_atom_site_U_iso_or_equiv
_atom_site_adp_type
_atom_site_occupancy
_atom_site_site_symmetry_order
_atom_site_calc_flag
_atom_site_refinement_flags_posn
_atom_site_refinement_flags_adp
O2 O 0.44861(14) 0.2837(9) 0.2449(2) 0.0923(14) Uani 1 1 d . .
H2 H 0.4365 0.4390 0.2543 0.138 Uiso 1 1 calc R U
O3 O 0.26566(16) 0.9288(12) 0.3360(3) 0.1141(17) Uani 1 1 d . .
H3 H 0.2824 0.8259 0.3170 0.171 Uiso 1 1 calc R U
N1 N 0.34269(18) 0.7441(10) 0.2962(2) 0.0778(15) Uani 1 1 d . .
N2 N 0.37203(17) 0.5588(10) 0.2658(2) 0.0754(14) Uani 1 1 d . .
O1 O 0.49479(18) -0.0650(11) 0.1750(2) 0.1233(18) Uani 1 1 d . .
H1 H 0.5061 0.0596 0.1966 0.185 Uiso 1 1 calc R U
C006 C 0.3661(2) 0.8972(12) 0.3332(3) 0.0658(16) Uani 1 1 d . .
H006 H 0.3991 0.8864 0.3352 0.079 Uiso 1 1 calc R U
C007 C 0.4227(3) 0.1678(13) 0.2008(3) 0.0794(18) Uani 1 1 d . .
C008 C 0.3745(3) 0.2217(12) 0.1901(3) 0.0726(17) Uani 1 1 d . .
C009 C 0.3427(2) 1.0875(13) 0.3723(3) 0.0731(17) Uani 1 1 d . .
C00A C 0.4474(3) -0.0147(14) 0.1654(4) 0.093(2) Uani 1 1 d . .
C00B C 0.3494(2) 0.4212(13) 0.2252(3) 0.0771(18) Uani 1 1 d . .
H00B H 0.3168 0.4506 0.2185 0.092 Uiso 1 1 calc R U
C00C C 0.3695(3) 1.2711(13) 0.4105(3) 0.0773(18) Uani 1 1 d . .
C00D C 0.2933(3) 1.0855(15) 0.3721(3) 0.090(2) Uani 1 1 d . .
C00E C 0.3443(4) 1.4325(16) 0.4511(3) 0.103(2) Uani 1 1 d . .
C00F C 0.4230(3) -0.1505(13) 0.1230(3) 0.095(2) Uani 1 1 d . .
H00F H 0.4392 -0.2789 0.1004 0.114 Uiso 1 1 calc R U
C00G C 0.3745(3) -0.1055(14) 0.1116(3) 0.103(2) Uani 1 1 d . .
H00G H 0.3585 -0.1986 0.0816 0.123 Uiso 1 1 calc R U
C00H C 0.3503(2) 0.0820(14) 0.1463(3) 0.093(2) Uani 1 1 d . .
H00H H 0.3178 0.1127 0.1399 0.112 Uiso 1 1 calc R U
C00I C 0.2935(4) 1.413(2) 0.4489(5) 0.136(4) Uani 1 1 d . .
H00I H 0.2766 1.5241 0.4736 0.163 Uiso 1 1 calc R U
C00J C 0.4189(3) 1.3007(14) 0.4113(3) 0.095(2) Uani 1 1 d . .
H00J H 0.4358 1.1936 0.3860 0.114 Uiso 1 1 calc R U
C00K C 0.2705(4) 1.243(2) 0.4133(5) 0.128(3) Uani 1 1 d . .
H00K H 0.2376 1.2262 0.4151 0.154 Uiso 1 1 calc R U
C00L C 0.3709(5) 1.611(2) 0.4878(4) 0.134(4) Uani 1 1 d . .
H00L H 0.3549 1.7169 0.5141 0.161 Uiso 1 1 calc R U
C00M C 0.4432(3) 1.481(2) 0.4482(4) 0.128(3) Uani 1 1 d . .
H00M H 0.4761 1.5000 0.4472 0.153 Uiso 1 1 calc R U
C00N C 0.4182(6) 1.639(2) 0.4878(5) 0.152(4) Uani 1 1 d . .
H00N H 0.4344 1.7619 0.5134 0.182 Uiso 1 1 calc R U

loop_
_atom_site_aniso_label
_atom_site_aniso_U_11
_atom_site_aniso_U_22
_atom_site_aniso_U_33
_atom_site_aniso_U_23
_atom_site_aniso_U_13
_atom_site_aniso_U_12
O2 0.075(3) 0.119(3) 0.084(4) -0.014(3) 0.015(2) 0.002(2)
O3 0.083(3) 0.141(4) 0.120(5) 0.002(3) 0.027(3) 0.012(3)
N1 0.089(4) 0.076(3) 0.068(4) 0.004(3) 0.007(3) 0.003(3)
N2 0.080(4) 0.071(3) 0.075(4) -0.003(3) 0.011(3) -0.002(3)
O1 0.112(4) 0.153(5) 0.109(5) -0.024(3) 0.050(3) 0.008(3)
C006 0.073(4) 0.079(4) 0.047(4) 0.012(3) 0.015(3) 0.002(3)
C007 0.086(5) 0.089(5) 0.064(5) 0.000(4) 0.013(4) -0.018(4)
C008 0.086(5) 0.069(4) 0.064(5) 0.009(4) 0.008(4) -0.004(3)
C009 0.084(5) 0.074(4) 0.064(5) 0.018(4) 0.027(4) 0.005(3)
C00A 0.106(6) 0.091(5) 0.085(6) -0.015(4) 0.030(5) 0.004(4)
C00B 0.077(4) 0.088(4) 0.067(5) 0.014(4) 0.012(4) -0.009(4)
C00C 0.097(5) 0.073(4) 0.064(5) 0.008(4) 0.022(4) 0.001(4)
C00D 0.102(6) 0.097(5) 0.073(6) 0.008(4) 0.016(5) 0.017(5)
C00E 0.176(9) 0.079(5) 0.054(5) 0.005(4) 0.021(6) 0.021(6)
C00F 0.135(7) 0.089(5) 0.064(6) 0.004(4) 0.032(5) 0.005(5)
C00G 0.135(7) 0.104(5) 0.070(6) -0.001(4) 0.012(5) -0.001(5)
C00H 0.102(5) 0.097(5) 0.079(6) 0.001(4) -0.004(5) -0.007(4)
C00I 0.171(11) 0.110(7) 0.135(10) 0.012(6) 0.087(8) 0.057(7)
C00J 0.129(7) 0.094(5) 0.062(5) -0.002(4) 0.018(4) -0.009(4)
C00K 0.140(8) 0.107(7) 0.144(10) 0.020(6) 0.065(7) 0.039(6)
C00L 0.238(12) 0.101(6) 0.067(7) 0.010(5) 0.041(9) 0.009(8)
C00M 0.167(8) 0.130(6) 0.085(7) -0.011(6) 0.007(6) -0.026(6)
C00N 0.260(14) 0.101(7) 0.093(9) 0.015(6) -0.008(10) -0.021(9)

loop_
_atom_type_symbol
_atom_type_description
_atom_type_scat_dispersion_real
_atom_type_scat_dispersion_imag
_atom_type_scat_source
C C 0.0033 0.0016 'International Tables Vol C Tables 4.2.6.8 and 6.1.1.4'
H H 0.0000 0.0000 'International Tables Vol C Tables 4.2.6.8 and 6.1.1.4'
N N 0.0061 0.0033 'International Tables Vol C Tables 4.2.6.8 and 6.1.1.4'
O O 0.0106 0.0060 'International Tables Vol C Tables 4.2.6.8 and 6.1.1.4'

loop_
_geom_angle_atom_site_label_1
_geom_angle_atom_site_label_2
_geom_angle_atom_site_label_3
_geom_angle
C007 O2 H2 109.5
C00D O3 H3 109.5
C006 N1 N2 113.0(5)
C00B N2 N1 113.6(5)
C00A O1 H1 109.5
N1 C006 C009 122.4(6)
N1 C006 H006 118.8
C009 C006 H006 118.8
O2 C007 C008 123.6(6)
O2 C007 C00A 116.1(7)
C008 C007 C00A 120.3(7)
C00H C008 C007 119.9(7)
C00H C008 C00B 119.7(7)
C007 C008 C00B 120.4(6)
C00D C009 C00C 120.0(6)
C00D C009 C006 118.6(7)
C00C C009 C006 121.4(6)
C00F C00A O1 120.4(7)
C00F C00A C007 118.8(8)
O1 C00A C007 120.8(8)
N2 C00B C008 120.2(6)
N2 C00B H00B 119.9
C008 C00B H00B 119.9
C00J C00C C009 123.9(7)
C00J C00C C00E 117.8(7)
C009 C00C C00E 118.2(7)
O3 C00D C009 123.5(7)
O3 C00D C00K 117.1(9)
C009 C00D C00K 119.3(8)
C00L C00E C00I 124.4(10)
C00L C00E C00C 117.4(10)
C00I C00E C00C 118.1(8)
C00A C00F C00G 122.3(8)
C00A C00F H00F 118.8
C00G C00F H00F 118.8
C00F C00G C00H 118.5(7)
C00F C00G H00G 120.8
C00H C00G H00G 120.8
C008 C00H C00G 120.1(7)
C008 C00H H00H 120.0
C00G C00H H00H 120.0
C00K C00I C00E 121.6(10)
C00K C00I H00I 119.2
C00E C00I H00I 119.2
C00M C00J C00C 122.2(8)
C00M C00J H00J 118.9
C00C C00J H00J 118.9
C00I C00K C00D 122.4(10)
C00I C00K H00K 118.8
C00D C00K H00K 118.8
C00N C00L C00E 124.1(12)
C00N C00L H00L 117.9
C00E C00L H00L 117.9
C00J C00M C00N 119.5(10)
C00J C00M H00M 120.2
C00N C00M H00M 120.2
C00L C00N C00M 118.9(12)
C00L C00N H00N 120.6
C00M C00N H00N 120.6

loop_
_geom_bond_atom_site_label_1
_geom_bond_atom_site_label_2
_geom_bond_distance
O2 C007 1.359(7)
O2 H2 0.8200
O3 C00D 1.337(7)
O3 H3 0.8200
N1 C006 1.282(6)
N1 N2 1.409(6)
N2 C00B 1.296(7)
O1 C00A 1.359(7)
O1 H1 0.8200
C006 C009 1.457(8)
C006 H006 0.9300
C007 C008 1.385(8)
C007 C00A 1.398(8)
C008 C00H 1.374(8)
C008 C00B 1.448(8)
C009 C00D 1.389(8)
C009 C00C 1.423(8)
C00A C00F 1.345(8)
C00B H00B 0.9300
C00C C00J 1.396(8)
C00C C00E 1.436(9)
C00D C00K 1.404(10)
C00E C00L 1.386(11)
C00E C00I 1.428(10)
C00F C00G 1.392(8)
C00F H00F 0.9300
C00G C00H 1.393(9)
C00G H00G 0.9300
C00H H00H 0.9300
C00I C00K 1.298(11)
C00I H00I 0.9300
C00J C00M 1.363(9)
C00J H00J 0.9300
C00K H00K 0.9300
C00L C00N 1.337(12)
C00L H00L 0.9300
C00M C00N 1.408(13)
C00M H00M 0.9300
C00N H00N 0.9300

loop_
_geom_torsion_atom_site_label_1
_geom_torsion_atom_site_label_2
_geom_torsion_atom_site_label_3
_geom_torsion_atom_site_label_4
_geom_torsion
C006 N1 N2 C00B -174.6(5)
N2 N1 C006 C009 -175.4(4)
O2 C007 C008 C00H -176.2(6)
C00A C007 C008 C00H 3.8(9)
O2 C007 C008 C00B 2.9(9)
C00A C007 C008 C00B -177.1(5)
N1 C006 C009 C00D 5.0(8)
N1 C006 C009 C00C -175.5(5)
O2 C007 C00A C00F 175.9(6)
C008 C007 C00A C00F -4.1(9)
O2 C007 C00A O1 -1.2(9)
C008 C007 C00A O1 178.9(5)
N1 N2 C00B C008 -179.8(4)
C00H C008 C00B N2 -178.5(5)
C007 C008 C00B N2 2.4(8)
C00D C009 C00C C00J -176.0(6)
C006 C009 C00C C00J 4.6(9)
C00D C009 C00C C00E 5.0(8)
C006 C009 C00C C00E -174.4(5)
C00C C009 C00D O3 177.0(6)
C006 C009 C00D O3 -3.5(9)
C00C C009 C00D C00K -6.1(9)
C006 C009 C00D C00K 173.3(6)
C00J C00C C00E C00L 1.1(9)
C009 C00C C00E C00L -179.8(6)
C00J C00C C00E C00I 177.4(6)
C009 C00C C00E C00I -3.5(9)
O1 C00A C00F C00G 180.0(6)
C007 C00A C00F C00G 2.9(10)
C00A C00F C00G C00H -1.4(10)
C007 C008 C00H C00G -2.3(9)
C00B C008 C00H C00G 178.6(6)
C00F C00G C00H C008 1.1(10)
C00L C00E C00I C00K 179.4(8)
C00C C00E C00I C00K 3.4(12)
C009 C00C C00J C00M 179.3(6)
C00E C00C C00J C00M -1.7(10)
C00E C00I C00K C00D -4.7(14)
O3 C00D C00K C00I -176.9(8)
C009 C00D C00K C00I 6.1(12)
C00I C00E C00L C00N -176.5(9)
C00C C00E C00L C00N -0.4(13)
C00C C00J C00M C00N 1.5(12)
C00E C00L C00N C00M 0.2(16)
C00J C00M C00N C00L -0.7(14)
